data_7135517
loop_
_publ_author_name
'Shanmugapriya, V.'
'Panda, Pradeepta K.'

_publ_section_title
;
 A bipyrrole scaffold as an emerging Frontier in robust design of high
 energy materials.
;
_journal_issue 6
_journal_name_full 'Chemical communications (Cambridge, England)'
_journal_page_first 1936
_journal_page_last 1940
_journal_paper_doi 10.1039/d5cc06662j
_journal_volume 62
_journal_year 2026
_chemical_formula_moiety 'C10 H6 N8 O12'
_chemical_formula_sum 'C10 H6 N8 O12'
_chemical_formula_weight 430.23
_space_group_crystal_system monoclinic
_space_group_IT_number 14
_space_group_name_Hall '-P 2ybc'
_space_group_name_H-M_alt 'P 1 21/c 1'
_atom_sites_solution_hydrogens geom
_atom_sites_solution_primary iterative
_audit_creation_date 2025-10-15
_audit_creation_method
;
Olex2 1.3-ac4
(compiled 2018.12.18 svn.r3554 for Rigaku Oxford Diffraction, GUI svn.r1)
;
_audit_update_record
;
2025-11-17 deposited with the CCDC.	2025-12-16 downloaded from the CCDC.
;
_cell_angle_alpha 90
_cell_angle_beta 99.528(4)
_cell_angle_gamma 90
_cell_formula_units_Z 4
_cell_length_a 12.1882(13)
_cell_length_b 9.3309(9)
_cell_length_c 14.4003(14)
_cell_measurement_reflns_used 9940
_cell_measurement_temperature 273.15
_cell_measurement_theta_max 25.66
_cell_measurement_theta_min 2.39
_cell_volume 1615.1(3)
_computing_cell_refinement 'SAINT V8.40B (?, 2016)'
_computing_data_reduction 'SAINT V8.40B (?, 2016)'
_computing_molecular_graphics 'Olex2 (Dolomanov et al., 2009)'
_computing_publication_material 'Olex2 (Dolomanov et al., 2009)'
_computing_structure_refinement 'ShelXL (Sheldrick, 2015)'
_computing_structure_solution 'olex2.solve (Bourhis et al., 2015)'
_diffrn_ambient_temperature 273.15
_diffrn_measured_fraction_theta_full 0.999
_diffrn_measured_fraction_theta_max 0.997
_diffrn_measurement_device_type 'Bruker APEX-II CCD'
_diffrn_measurement_method '\f and \w scans'
_diffrn_radiation_type MoK\a
_diffrn_radiation_wavelength 0.71073
_diffrn_reflns_av_R_equivalents 0.0367
_diffrn_reflns_av_unetI/netI 0.0256
_diffrn_reflns_Laue_measured_fraction_full 0.999
_diffrn_reflns_Laue_measured_fraction_max 0.997
_diffrn_reflns_limit_h_max 14
_diffrn_reflns_limit_h_min -14
_diffrn_reflns_limit_k_max 11
_diffrn_reflns_limit_k_min -9
_diffrn_reflns_limit_l_max 16
_diffrn_reflns_limit_l_min -17
_diffrn_reflns_number 19542
_diffrn_reflns_point_group_measured_fraction_full 0.999
_diffrn_reflns_point_group_measured_fraction_max 0.997
_diffrn_reflns_theta_full 25.242
_diffrn_reflns_theta_max 25.692
_diffrn_reflns_theta_min 2.612
_diffrn_source_current 1.0
_diffrn_source_power 0.05
_diffrn_source_voltage 50.0
_diffrn_standards_number 0
_exptl_absorpt_coefficient_mu 0.165
_exptl_absorpt_correction_T_max 0.7453
_exptl_absorpt_correction_T_min 0.6910
_exptl_absorpt_correction_type multi-scan
_exptl_absorpt_process_details
;
SADABS-2016/2 (Bruker,2016/2) was used for absorption correction.
wR2(int) was 0.1195 before and 0.0599 after correction.
The Ratio of minimum to maximum transmission is 0.9271.
The \l/2 correction factor is Not present.
;
_exptl_crystal_colour 'clear light colourless'
_exptl_crystal_colour_lustre clear
_exptl_crystal_colour_modifier light
_exptl_crystal_colour_primary colourless
_exptl_crystal_density_diffrn 1.769
_exptl_crystal_description block
_exptl_crystal_F_000 872
_exptl_crystal_size_max 0.2
_exptl_crystal_size_mid 0.1
_exptl_crystal_size_min 0.1
_refine_diff_density_max 0.386
_refine_diff_density_min -0.454
_refine_diff_density_rms 0.129
_refine_ls_extinction_method none
_refine_ls_goodness_of_fit_ref 1.164
_refine_ls_hydrogen_treatment constr
_refine_ls_matrix_type full
_refine_ls_number_parameters 273
_refine_ls_number_reflns 3057
_refine_ls_number_restraints 0
_refine_ls_restrained_S_all 1.164
_refine_ls_R_factor_all 0.0615
_refine_ls_R_factor_gt 0.0588
_refine_ls_shift/su_max 0.001
_refine_ls_shift/su_mean 0.000
_refine_ls_structure_factor_coef Fsqd
_refine_ls_weighting_details 'w=1/[\s^2^(Fo^2^)+(0.0794P)^2^+0.6648P] where P=(Fo^2^+2Fc^2^)/3'
_refine_ls_weighting_scheme calc
_refine_ls_wR_factor_gt 0.1453
_refine_ls_wR_factor_ref 0.1474
_reflns_Friedel_coverage 0.000
_reflns_number_gt 2805
_reflns_number_total 3057
_reflns_threshold_expression 'I > 2\s(I)'
_cod_data_source_file d5cc06662j2.cif
_cod_data_source_block VSP-C8
_cod_database_code 7135517
_shelx_shelxl_version_number 2018/3
_shelx_space_group_comment
;
The symmetry employed for this shelxl refinement is uniquely defined
by the following loop, which should always be used as a source of
symmetry information in preference to the above space-group names.
They are only intended as comments.
;
_shelx_estimated_absorpt_t_max 0.984
_shelx_estimated_absorpt_t_min 0.968
_olex2_refinement_description
;
1. Fixed Uiso
 At 1.5 times of:
  All C(H,H,H) groups
2.a Idealised Me refined as rotating group:
 C18(H18A,H18B,H18C), C19(H19A,H19B,H19C)
;

loop_
_space_group_symop_operation_xyz
'x, y, z'
'-x, y+1/2, -z+1/2'
'-x, -y, -z'
'x, -y-1/2, z-1/2'

loop_
_atom_site_label
_atom_site_type_symbol
_atom_site_fract_x
_atom_site_fract_y
_atom_site_fract_z
_atom_site_U_iso_or_equiv
_atom_site_adp_type
_atom_site_occupancy
_atom_site_site_symmetry_order
_atom_site_calc_flag
_atom_site_refinement_flags_posn
_atom_site_refinement_flags_adp
_atom_site_refinement_flags_occupancy
_atom_site_disorder_assembly
_atom_site_disorder_group
N4 N 0.18239(12) 0.48154(17) 0.37101(11) 0.0324(4) Uani 1 1 d . . . . .
O14 O 0.44075(14) 0.51565(17) 0.40914(12) 0.0527(4) Uani 1 1 d . . . . .
N3 N 0.26943(13) 0.13393(17) 0.40273(11) 0.0345(4) Uani 1 1 d . . . . .
O15 O 0.57947(13) 0.3818(2) 0.38655(15) 0.0637(5) Uani 1 1 d . . . . .
O9 O 0.03072(17) 0.6866(2) 0.28637(15) 0.0772(6) Uani 1 1 d . . . . .
O19 O 0.25794(18) -0.15856(19) 0.35931(17) 0.0748(6) Uani 1 1 d . . . . .
O17 O 0.62567(14) 0.0610(2) 0.42662(13) 0.0669(5) Uani 1 1 d . . . . .
N7 N 0.48298(14) 0.39950(19) 0.39710(12) 0.0404(4) Uani 1 1 d . . . . .
O12 O 0.24269(17) 0.4248(2) 0.68364(11) 0.0693(6) Uani 1 1 d . . . . .
O11 O 0.04387(17) 0.6126(2) 0.61817(16) 0.0789(7) Uani 1 1 d . . . . .
N6 N 0.55410(15) 0.0855(2) 0.36024(13) 0.0456(4) Uani 1 1 d . . . . .
N10 N 0.05451(16) 0.6877(2) 0.37135(16) 0.0505(5) Uani 1 1 d . . . . .
C16 C 0.15883(15) 0.5618(2) 0.51236(14) 0.0364(4) Uani 1 1 d . . . . .
O10 O 0.1772(2) 0.7564(2) 0.60791(19) 0.0913(8) Uani 1 1 d . . . . .
C15 C 0.22291(15) 0.4376(2) 0.52459(13) 0.0334(4) Uani 1 1 d . . . . .
N8 N 0.26380(15) 0.3683(2) 0.61247(12) 0.0455(4) Uani 1 1 d . . . . .
O13 O 0.3150(2) 0.2575(2) 0.61075(13) 0.0733(6) Uani 1 1 d . . . . .
C14 C 0.23796(15) 0.39066(19) 0.43624(12) 0.0311(4) Uani 1 1 d . . . . .
C17 C 0.13371(15) 0.5856(2) 0.41740(14) 0.0359(4) Uani 1 1 d . . . . .
N9 N 0.12418(15) 0.6508(2) 0.58595(14) 0.0492(5) Uani 1 1 d . . . . .
C12 C 0.41500(15) 0.2739(2) 0.39565(12) 0.0327(4) Uani 1 1 d . . . . .
O8 O 0.01399(19) 0.7684(2) 0.42300(17) 0.0819(7) Uani 1 1 d . . . . .
N5 N 0.34729(17) -0.1014(2) 0.36802(15) 0.0524(5) Uani 1 1 d . . . . .
C13 C 0.30581(15) 0.2719(2) 0.41100(12) 0.0311(4) Uani 1 1 d . . . . .
C11 C 0.44601(16) 0.1339(2) 0.37922(13) 0.0345(4) Uani 1 1 d . . . . .
O16 O 0.5652(2) 0.0753(3) 0.28009(15) 0.0974(9) Uani 1 1 d . . . . .
C10 C 0.35523(16) 0.0509(2) 0.38353(13) 0.0363(4) Uani 1 1 d . . . . .
C18 C 0.1814(2) 0.4683(3) 0.26879(14) 0.0478(5) Uani 1 1 d . . . . .
H18A H 0.202617 0.558014 0.244420 0.072 Uiso 1 1 calc GR . . . .
H18B H 0.107887 0.443033 0.238090 0.072 Uiso 1 1 calc GR . . . .
H18C H 0.232880 0.395140 0.257333 0.072 Uiso 1 1 calc GR . . . .
O18 O 0.4342(2) -0.1617(2) 0.3641(2) 0.1056(10) Uani 1 1 d . . . . .
C19 C 0.15825(18) 0.0879(3) 0.4183(2) 0.0539(6) Uani 1 1 d . . . . .
H19A H 0.115265 0.170404 0.429554 0.081 Uiso 1 1 calc GR . . . .
H19B H 0.165622 0.025276 0.471842 0.081 Uiso 1 1 calc GR . . . .
H19C H 0.121422 0.038045 0.363563 0.081 Uiso 1 1 calc GR . . . .

loop_
_atom_site_aniso_label
_atom_site_aniso_U_11
_atom_site_aniso_U_22
_atom_site_aniso_U_33
_atom_site_aniso_U_23
_atom_site_aniso_U_13
_atom_site_aniso_U_12
N4 0.0309(8) 0.0318(8) 0.0352(8) 0.0035(6) 0.0074(6) -0.0013(6)
O14 0.0592(10) 0.0343(8) 0.0660(10) -0.0018(7) 0.0147(8) -0.0054(7)
N3 0.0336(8) 0.0315(8) 0.0382(8) -0.0007(6) 0.0057(6) -0.0022(6)
O15 0.0402(9) 0.0604(11) 0.0942(14) -0.0070(10) 0.0218(9) -0.0119(8)
O9 0.0740(13) 0.0876(15) 0.0690(13) 0.0305(11) 0.0092(10) 0.0312(11)
O19 0.0731(13) 0.0401(10) 0.1138(17) -0.0115(10) 0.0233(11) -0.0186(9)
O17 0.0452(9) 0.0849(14) 0.0689(11) 0.0192(10) 0.0046(8) 0.0182(9)
N7 0.0389(9) 0.0417(10) 0.0417(9) -0.0008(7) 0.0099(7) -0.0079(7)
O12 0.0817(13) 0.0943(15) 0.0332(8) -0.0078(9) 0.0129(8) -0.0001(11)
O11 0.0620(11) 0.0871(14) 0.1002(15) -0.0433(12) 0.0508(11) -0.0293(10)
N6 0.0435(10) 0.0484(11) 0.0469(10) -0.0010(8) 0.0136(8) 0.0081(8)
N10 0.0395(9) 0.0394(10) 0.0749(14) 0.0117(9) 0.0160(9) 0.0057(8)
C16 0.0315(9) 0.0337(10) 0.0459(11) -0.0098(8) 0.0122(8) -0.0070(7)
O10 0.0868(14) 0.0731(14) 0.1266(19) -0.0633(14) 0.0545(14) -0.0408(12)
C15 0.0326(9) 0.0354(10) 0.0324(9) -0.0024(7) 0.0062(7) -0.0041(7)
N8 0.0465(10) 0.0559(12) 0.0338(9) 0.0016(8) 0.0057(7) -0.0051(9)
O13 0.0990(15) 0.0690(13) 0.0507(10) 0.0154(9) 0.0087(10) 0.0306(11)
C14 0.0298(8) 0.0290(9) 0.0348(9) 0.0003(7) 0.0063(7) -0.0029(7)
C17 0.0300(9) 0.0271(9) 0.0516(11) 0.0018(8) 0.0095(8) -0.0007(7)
N9 0.0399(9) 0.0470(11) 0.0645(12) -0.0217(9) 0.0199(8) -0.0094(8)
C12 0.0341(9) 0.0332(10) 0.0312(9) -0.0004(7) 0.0066(7) -0.0019(7)
O8 0.0817(14) 0.0652(13) 0.1019(16) 0.0006(11) 0.0238(12) 0.0402(11)
N5 0.0594(12) 0.0323(10) 0.0656(12) -0.0047(8) 0.0109(9) -0.0002(9)
C13 0.0336(9) 0.0296(9) 0.0303(8) 0.0007(7) 0.0054(7) -0.0004(7)
C11 0.0345(9) 0.0376(10) 0.0315(9) -0.0003(7) 0.0063(7) 0.0046(8)
O16 0.0782(14) 0.165(3) 0.0552(11) -0.0168(14) 0.0284(10) 0.0310(16)
C10 0.0421(10) 0.0291(10) 0.0369(10) -0.0009(7) 0.0041(8) 0.0033(8)
C18 0.0522(12) 0.0571(13) 0.0341(10) 0.0060(9) 0.0073(9) 0.0061(10)
O18 0.0751(15) 0.0431(11) 0.203(3) -0.0270(14) 0.0368(16) 0.0122(10)
C19 0.0370(11) 0.0440(12) 0.0824(17) -0.0014(11) 0.0145(11) -0.0082(9)

loop_
_atom_type_symbol
_atom_type_description
_atom_type_scat_dispersion_real
_atom_type_scat_dispersion_imag
_atom_type_scat_source
C C 0.0033 0.0016 'International Tables Vol C Tables 4.2.6.8 and 6.1.1.4'
H H 0.0000 0.0000 'International Tables Vol C Tables 4.2.6.8 and 6.1.1.4'
N N 0.0061 0.0033 'International Tables Vol C Tables 4.2.6.8 and 6.1.1.4'
O O 0.0106 0.0060 'International Tables Vol C Tables 4.2.6.8 and 6.1.1.4'

loop_
_geom_angle_atom_site_label_1
_geom_angle_atom_site_label_2
_geom_angle_atom_site_label_3
_geom_angle
_geom_angle_site_symmetry_1
_geom_angle_site_symmetry_3
_geom_angle_publ_flag
C14 N4 C17 108.17(15) . . ?
C14 N4 C18 123.91(16) . . ?
C17 N4 C18 127.88(17) . . ?
C13 N3 C10 107.77(16) . . ?
C13 N3 C19 123.86(17) . . ?
C10 N3 C19 128.27(17) . . ?
O14 N7 C12 118.07(16) . . ?
O15 N7 O14 124.96(18) . . ?
O15 N7 C12 116.98(18) . . ?
O17 N6 C11 117.86(18) . . ?
O16 N6 O17 124.9(2) . . ?
O16 N6 C11 117.24(19) . . ?
O9 N10 C17 119.4(2) . . ?
O9 N10 O8 124.7(2) . . ?
O8 N10 C17 115.9(2) . . ?
C15 C16 N9 127.16(19) . . ?
C17 C16 C15 106.80(16) . . ?
C17 C16 N9 126.03(19) . . ?
C16 C15 N8 126.33(17) . . ?
C14 C15 C16 107.69(17) . . ?
C14 C15 N8 125.97(18) . . ?
O12 N8 C15 117.1(2) . . ?
O13 N8 O12 124.7(2) . . ?
O13 N8 C15 118.17(18) . . ?
N4 C14 C15 108.07(16) . . ?
N4 C14 C13 122.53(16) . . ?
C15 C14 C13 129.28(17) . . ?
N4 C17 N10 123.87(19) . . ?
N4 C17 C16 109.24(17) . . ?
C16 C17 N10 126.16(19) . . ?
O11 N9 C16 117.49(18) . . ?
O10 N9 O11 125.6(2) . . ?
O10 N9 C16 116.90(18) . . ?
C13 C12 N7 125.23(17) . . ?
C13 C12 C11 108.06(17) . . ?
C11 C12 N7 126.71(17) . . ?
O19 N5 C10 119.4(2) . . ?
O19 N5 O18 125.1(2) . . ?
O18 N5 C10 115.4(2) . . ?
N3 C13 C14 123.28(16) . . ?
N3 C13 C12 107.86(16) . . ?
C12 C13 C14 128.80(17) . . ?
C12 C11 N6 126.93(18) . . ?
C10 C11 N6 126.75(18) . . ?
C10 C11 C12 106.32(17) . . ?
N3 C10 N5 123.88(18) . . ?
C11 C10 N3 109.98(17) . . ?
C11 C10 N5 126.11(19) . . ?

loop_
_geom_bond_atom_site_label_1
_geom_bond_atom_site_label_2
_geom_bond_distance
_geom_bond_site_symmetry_2
_geom_bond_publ_flag
N4 C14 1.360(2) . ?
N4 C17 1.368(2) . ?
N4 C18 1.475(2) . ?
O14 N7 1.224(2) . ?
N3 C13 1.360(2) . ?
N3 C10 1.366(3) . ?
N3 C19 1.474(3) . ?
O15 N7 1.222(2) . ?
O9 N10 1.210(3) . ?
O19 N5 1.200(3) . ?
O17 N6 1.205(3) . ?
N7 C12 1.434(3) . ?
O12 N8 1.217(2) . ?
O11 N9 1.205(2) . ?
N6 C11 1.460(3) . ?
N6 O16 1.188(3) . ?
N10 C17 1.438(3) . ?
N10 O8 1.219(3) . ?
C16 C15 1.392(3) . ?
C16 C17 1.369(3) . ?
C16 N9 1.462(3) . ?
O10 N9 1.192(3) . ?
C15 N8 1.435(3) . ?
C15 C14 1.386(3) . ?
N8 O13 1.210(3) . ?
C14 C13 1.464(3) . ?
C12 C13 1.385(3) . ?
C12 C11 1.391(3) . ?
N5 C10 1.439(3) . ?
N5 O18 1.209(3) . ?
C11 C10 1.360(3) . ?
